data_1546523
loop_
_publ_author_name
'Kempa, P. B.'
'Engelhardt, G.'
'Buhl, J. Ch.'
'Felsche, J.'
'Harvey, G.'
'Baerlocher, Ch.'

_publ_section_title
;
 X-ray powder diffraction crystal structure analysis and 29Si, 23Na MAS
 N.M.R. studies of nitrite sodalite, Na8[AlSiO4]6(NO2)2, at 295K
;
_journal_name_full Zeolites
_journal_page_first 558
_journal_page_last 562
_journal_volume 11
_journal_year 1991
_chemical_formula_sum 'Al6 N2 Na8 O28 Si6'
_chemical_formula_weight 990.317
_space_group_IT_number 218
_symmetry_cell_setting cubic
_symmetry_Int_Tables_number 218
_symmetry_space_group_name_Hall 'P -4n 2 3'
_symmetry_space_group_name_H-M 'P -4 3 n'
_cell_angle_alpha 90.
_cell_angle_beta 90.
_cell_angle_gamma 90.
_cell_formula_units_Z 1
_cell_length_a 8.930(1)
_cell_length_b 8.930(1)
_cell_length_c 8.930(1)
_cell_volume 712.12(14)
_diffrn_ambient_temperature 295
_diffrn_radiation_probe x-ray
_diffrn_radiation_type CuK\a
_diffrn_radiation_wavelength 1.54184
_pd_proc_ls_prof_wR_expected 0.063
_pd_proc_ls_prof_wR_factor 0.091
_refine_ls_number_parameters 14
_refine_ls_number_reflns 135
_refine_ls_R_Fsqd_factor 0.033
_cod_data_source_file Zeolites-1991-11-558-562.cif
_cod_data_source_block nitrite-sodalite
_cod_original_cell_volume 712.1(2)
_cod_database_code 1546523

loop_
_space_group_symop_id
_space_group_symop_operation_xyz
1 x,y,z
2 1/2+y,1/2-x,1/2-z
3 -x,-y,z
4 1/2-y,1/2+x,1/2-z
5 x,-y,-z
6 1/2-y,1/2-x,1/2+z
7 -x,y,-z
8 1/2+y,1/2+x,1/2+z
9 z,x,y
10 1/2+x,1/2-z,1/2-y
11 -z,-x,y
12 1/2-x,1/2+z,1/2-y
13 z,-x,-y
14 1/2-x,1/2-z,1/2+y
15 -z,x,-y
16 1/2+x,1/2+z,1/2+y
17 y,z,x
18 1/2+z,1/2+y,1/2+x
19 1/2+z,1/2-y,1/2-x
20 1/2-z,1/2-y,1/2+x
21 1/2-z,1/2+y,1/2-x
22 y,-z,-x
23 -y,-z,x
24 -y,z,-x

loop_
_atom_site_label
_atom_site_type_symbol
_atom_site_thermal_displace_type
_atom_site_fract_x
_atom_site_fract_y
_atom_site_fract_z
_atom_site_occupancy
_atom_site_U_iso_or_equiv
_atom_site_calc_flag
_atom_site_refinement_flags
_atom_site_disorder_assembly
_atom_site_disorder_group
Si Si Uiso 0.25000 0.50000 0.00000 1.000 0.0098(6) . . . .
Al Al Uiso 0.25000 0.00000 0.50000 1.000 0.0031(6) . . . .
O2 O Uiso 0.387(2) 0.452(2) 0.454(3) 0.167 0.070(3) . . . .
Na Na Uiso 0.18620(10) 0.18620(10) 0.18620(10) 1.000 0.0113(4) . . . .
N1 N Uiso 0.00000 0.00000 0.00000 1.000 0.121(3) . . . .
N2 N Uiso 0.018(4) 0.046(4) 0.018(4) 0.083 0.040(10) . . . -32
O1 O Uiso 0.1411(2) 0.1511(2) 0.44160(10) 1.000 0.0121(3) . . . .

loop_
_geom_angle_atom_site_label_1
_geom_angle_atom_site_label_2
_geom_angle_atom_site_label_3
_geom_angle
_geom_angle_site_symmetry_1
_geom_angle_site_symmetry_2
_geom_angle_site_symmetry_3
_geom_angle_publ_flag
O1 Si O1 107.19(6) 6_554 . 22_565 yes
O1 Si O1 114.14(9) 17_555 . 22_565 yes
O1 Si O1 107.19(6) 4_555 . 17_555 yes
O1 Si O1 107.19(6) 4_555 . 22_565 yes
O1 Si O1 114.14(9) 4_555 . 6_554 yes
O1 Si O1 107.19(6) 6_554 . 17_555 yes
O1 Al O1 112.18(8) . . 5_556 yes
O1 Al O1 108.14(6) . . 12_545 yes
O1 Al O1 108.14(6) . . 14_555 yes
O1 Al O1 108.14(6) 5_556 . 12_545 yes
O1 Al O1 108.14(6) 5_556 . 14_555 yes
O1 Al O1 112.18(8) 12_545 . 14_555 yes
O2 O2 N1 69(2) 9_555 . 2_555 yes
N1 O2 N2 22.8(17) 2_555 . 10_555 yes
N1 O2 N2 21(2) 2_555 . 6_555 yes
N1 O2 N2 21(2) 2_555 . 4_555 yes
O2 O2 N1 59.5(13) 5_566 . 2_555 yes
N1 O2 N2 16.0(14) 2_555 . 2_555 yes
O2 O2 O2 121(3) 5_566 . 9_555 yes
N2 N1 N2 58(6) . . 7_555 yes
O2 N1 O2 60.9(15) 2_455 . 6_554 yes
N2 N1 N2 44(6) . . 9_555 yes
N2 N1 N2 140(6) . . 3_555 yes
N2 N1 N2 140(6) . . 5_555 yes
N2 N1 N2 140(6) 3_555 . 7_555 yes
N2 N1 N2 97(6) 3_555 . 9_555 yes
O2 N1 O2 138.9(18) 2_455 . 4_545 yes
O2 N1 O2 137.1(12) 4_545 . 6_554 yes
O2 N1 O2 60.9(15) 4_545 . 8_444 yes
O2 N1 O2 119.3(16) 4_545 . 10_455 yes
N2 N1 N2 140(6) 5_555 . 7_555 yes
N2 N1 N2 119(6) 5_555 . 9_555 yes
O2 N1 O2 138.9(18) 6_554 . 8_444 yes
O2 N1 O2 98.1(16) 6_554 . 10_455 yes
N2 N1 N2 97(6) 7_555 . 9_555 yes
O2 N1 O2 96.6(15) 8_444 . 10_455 yes
O2 N1 O2 137.1(13) 2_455 . 8_444 yes
O2 N1 O2 41.7(15) 2_455 . 10_455 yes
N2 N1 N2 58(6) 3_555 . 5_555 yes
N2 N2 N2 75(7) 5_555 . 7_555 yes
N2 N2 N2 66(8) 5_555 . 9_555 yes
N2 N2 N2 120(12) 7_555 . 9_555 yes
O2 N2 N1 118(6) 2_455 . . yes
N1 N2 N2 20(3) . . 3_555 yes
O2 N2 N1 43(3) 4_545 . . yes
N1 N2 N2 20(3) . . 5_555 yes
O2 N2 N1 119(6) 6_554 . . yes
N1 N2 N2 61(6) . . 7_555 yes
O2 N2 N1 1.00 8_444 . . yes
N1 N2 N2 68(8) . . 9_555 yes
O2 N2 N1 75(4) 10_455 . . yes
N2 N2 N2 30(4) 3_555 . 5_555 yes
N2 N2 N2 75(7) 3_555 . 7_555 yes
N2 N2 N2 49(8) 3_555 . 9_555 yes
Si O1 Al 139.24(7) 2_455 . . yes

loop_
_geom_bond_atom_site_label_1
_geom_bond_atom_site_label_2
_geom_bond_distance
_geom_bond_site_symmetry_1
_geom_bond_site_symmetry_2
_geom_bond_publ_flag
Si O1 1.6247(17) . 6_554 yes
Si O1 1.6247(17) . 17_555 yes
Si O1 1.6247(17) . 4_555 yes
Si O1 1.6247(17) . 22_565 yes
Al O1 1.7431(17) . 5_556 yes
Al O1 1.7431(17) . 12_545 yes
Al O1 1.7431(17) . . yes
Al O1 1.7431(17) . 14_555 yes
O2 N2 1.47(4) . 2_555 yes
O2 N2 0.88(4) . 4_555 yes
O2 N2 1.64(4) . 8_555 yes
O2 O2 0.83(3) . 9_555 yes
O2 N2 1.20(4) . 10_555 yes
O2 N1 1.171(19) . 2_555 yes
O2 N2 0.87(4) . 6_555 yes
O2 O2 1.19(3) . 5_566 yes
N1 N2 0.47(4) . 3_555 yes
N1 N2 0.47(4) . . yes
N1 N2 0.47(4) . 7_555 yes
N1 N2 0.47(4) . 9_555 yes
N1 N2 0.47(4) . 5_555 yes
N2 N2 0.88(5) . 3_555 yes
N2 N2 0.46(5) . 7_555 yes
N2 N2 0.35(5) . 9_555 yes
N2 N2 0.88(5) . 5_555 yes
